data_2233797
loop_
_publ_author_name
'Fun, Hoong-Kun'
'Chia, Tze Shyang'
'Samshuddin, S.'
'Narayana, B.'
'Sarojini, B. K.'

_publ_section_title
;
 2-[3,5-Bis(4-fluorophenyl)-4,5-dihydro-1<i>H</i>-pyrazol-1-yl]-4,6-bis(4-fluorophenyl)pyrimidine
;
_journal_coeditor_code FJ2517
_journal_issue 3
_journal_name_full 'Acta Crystallographica Section E'
_journal_page_first o807
_journal_page_last o808
_journal_paper_doi 10.1107/S1600536812006976
_journal_volume 68
_journal_year 2012
_chemical_formula_iupac 'C31 H20 F4 N4'
_chemical_formula_moiety 'C31 H20 F4 N4'
_chemical_formula_sum 'C31 H20 F4 N4'
_chemical_formula_weight 524.51
_chemical_name_systematic
;
2-[3,5-Bis(4-fluorophenyl)-4,5-dihydro-1<i>H</i>-pyrazol-1-yl]-
4,6-bis(4-fluorophenyl)pyrimidine
;
_space_group_IT_number 2
_symmetry_cell_setting triclinic
_symmetry_space_group_name_Hall '-P 1'
_symmetry_space_group_name_H-M 'P -1'
_atom_sites_solution_hydrogens geom
_atom_sites_solution_primary direct
_atom_sites_solution_secondary difmap
_audit_creation_method SHELXL-97
_cell_angle_alpha 104.7190(10)
_cell_angle_beta 98.2750(10)
_cell_angle_gamma 102.1670(10)
_cell_formula_units_Z 2
_cell_length_a 10.10200(10)
_cell_length_b 10.11060(10)
_cell_length_c 12.38860(10)
_cell_measurement_reflns_used 9041
_cell_measurement_temperature 100.0(10)
_cell_measurement_theta_max 32.19
_cell_measurement_theta_min 2.60
_cell_volume 1169.94(2)
_computing_cell_refinement 'SAINT (Bruker, 2009)'
_computing_data_collection 'APEX2 (Bruker, 2009)'
_computing_data_reduction 'SAINT (Bruker, 2009)'
_computing_molecular_graphics 'SHELXTL (Sheldrick, 2008)'
_computing_publication_material
;
SHELXTL (Sheldrick, 2008) and PLATON (Spek, 2009)
;
_computing_structure_refinement 'SHELXTL (Sheldrick, 2008)'
_computing_structure_solution 'SHELXTL (Sheldrick, 2008)'
_diffrn_ambient_temperature 100
_diffrn_measured_fraction_theta_full 0.992
_diffrn_measured_fraction_theta_max 0.992
_diffrn_measurement_device_type
;
Bruker SMART APEXII CCD area-detector
;
_diffrn_measurement_method '\f and \w scans'
_diffrn_radiation_monochromator graphite
_diffrn_radiation_source 'fine-focus sealed tube'
_diffrn_radiation_type MoK\a
_diffrn_radiation_wavelength 0.71073
_diffrn_reflns_av_R_equivalents 0.0286
_diffrn_reflns_av_sigmaI/netI 0.0281
_diffrn_reflns_limit_h_max 15
_diffrn_reflns_limit_h_min -15
_diffrn_reflns_limit_k_max 15
_diffrn_reflns_limit_k_min -15
_diffrn_reflns_limit_l_max 18
_diffrn_reflns_limit_l_min -18
_diffrn_reflns_number 30262
_diffrn_reflns_theta_full 32.25
_diffrn_reflns_theta_max 32.25
_diffrn_reflns_theta_min 2.16
_diffrn_standards_number 0
_exptl_absorpt_coefficient_mu 0.112
_exptl_absorpt_correction_T_max 0.9873
_exptl_absorpt_correction_T_min 0.9591
_exptl_absorpt_correction_type multi-scan
_exptl_absorpt_process_details '(<i>SADABS</i>; Bruker, 2009)'
_exptl_crystal_colour orange
_exptl_crystal_density_diffrn 1.489
_exptl_crystal_density_method 'not measured'
_exptl_crystal_description block
_exptl_crystal_F_000 540
_exptl_crystal_size_max 0.38
_exptl_crystal_size_mid 0.26
_exptl_crystal_size_min 0.12
_refine_diff_density_max 0.473
_refine_diff_density_min -0.234
_refine_ls_extinction_method none
_refine_ls_goodness_of_fit_ref 1.042
_refine_ls_hydrogen_treatment constr
_refine_ls_matrix_type full
_refine_ls_number_parameters 352
_refine_ls_number_reflns 8234
_refine_ls_number_restraints 0
_refine_ls_restrained_S_all 1.042
_refine_ls_R_factor_all 0.0614
_refine_ls_R_factor_gt 0.0458
_refine_ls_shift/su_max 0.000
_refine_ls_shift/su_mean 0.000
_refine_ls_structure_factor_coef Fsqd
_refine_ls_weighting_details 'calc w=1/[\s^2^(Fo^2^)+(0.0690P)^2^+0.3191P] where P=(Fo^2^+2Fc^2^)/3'
_refine_ls_weighting_scheme calc
_refine_ls_wR_factor_gt 0.1205
_refine_ls_wR_factor_ref 0.1324
_reflns_number_gt 6443
_reflns_number_total 8234
_reflns_threshold_expression I>2\s(I)
_cod_data_source_file fj2517.cif
_cod_data_source_block I
_cod_original_cell_volume 1169.938(19)
_cod_database_code 2233797
_cod_database_fobs_code 2233797

loop_
_symmetry_equiv_pos_as_xyz
'x, y, z'
'-x, -y, -z'

loop_
_atom_site_type_symbol
_atom_site_label
_atom_site_fract_x
_atom_site_fract_y
_atom_site_fract_z
_atom_site_U_iso_or_equiv
_atom_site_adp_type
_atom_site_calc_flag
_atom_site_refinement_flags
_atom_site_occupancy
_atom_site_symmetry_multiplicity
F F1 0.89250(10) 0.66229(9) 0.65306(6) 0.0382(2) Uani d . 1 1
F F2 0.46323(8) 0.14504(8) -0.40779(6) 0.02907(17) Uani d . 1 1
F F3 0.41746(8) 1.23828(8) 0.34142(7) 0.02823(17) Uani d . 1 1
F F4 0.85454(8) 1.31912(8) -0.39439(6) 0.02724(17) Uani d . 1 1
N N1 0.80575(9) 0.81293(10) 0.19025(7) 0.01531(16) Uani d . 1 1
N N2 0.73090(9) 0.71218(9) -0.01349(8) 0.01557(16) Uani d . 1 1
N N3 0.82490(10) 0.95255(9) 0.07072(7) 0.01658(17) Uani d . 1 1
N N4 0.81772(9) 0.97309(10) -0.03568(7) 0.01557(17) Uani d . 1 1
C C1 0.79155(15) 0.54528(13) 0.34519(10) 0.0270(3) Uani d . 1 1
H H1A 0.7638 0.4614 0.2856 0.032 Uiso calc R 1 1
C C2 0.82258(16) 0.54050(14) 0.45700(11) 0.0333(3) Uani d . 1 1
H H2A 0.8166 0.4545 0.4728 0.040 Uiso calc R 1 1
C C3 0.86230(14) 0.66581(14) 0.54355(10) 0.0255(2) Uani d . 1 1
C C4 0.87484(13) 0.79565(13) 0.52391(10) 0.0235(2) Uani d . 1 1
H H4A 0.9030 0.8790 0.5841 0.028 Uiso calc R 1 1
C C5 0.84417(12) 0.79855(12) 0.41174(10) 0.0210(2) Uani d . 1 1
H H5A 0.8523 0.8852 0.3969 0.025 Uiso calc R 1 1
C C6 0.80148(11) 0.67431(11) 0.32098(9) 0.01634(19) Uani d . 1 1
C C7 0.77219(10) 0.68237(11) 0.20211(9) 0.01509(18) Uani d . 1 1
C C8 0.78434(10) 0.81953(11) 0.08231(9) 0.01468(18) Uani d . 1 1
C C9 0.69487(10) 0.58258(11) -0.00015(9) 0.01464(18) Uani d . 1 1
C C10 0.71525(11) 0.56267(11) 0.10790(9) 0.01625(19) Uani d . 1 1
H H10A 0.6917 0.4727 0.1169 0.019 Uiso calc R 1 1
C C11 0.63204(10) 0.46548(11) -0.10704(9) 0.01510(18) Uani d . 1 1
C C12 0.61879(12) 0.49503(12) -0.21201(9) 0.0189(2) Uani d . 1 1
H H12A 0.6493 0.5878 -0.2137 0.023 Uiso calc R 1 1
C C13 0.56065(13) 0.38780(13) -0.31367(10) 0.0220(2) Uani d . 1 1
H H13A 0.5510 0.4078 -0.3832 0.026 Uiso calc R 1 1
C C14 0.51758(12) 0.25068(12) -0.30883(10) 0.0210(2) Uani d . 1 1
C C15 0.52830(12) 0.21662(12) -0.20708(10) 0.0204(2) Uani d . 1 1
H H15A 0.4980 0.1235 -0.2063 0.025 Uiso calc R 1 1
C C16 0.58535(11) 0.32499(12) -0.10650(9) 0.0180(2) Uani d . 1 1
H H16A 0.5928 0.3041 -0.0373 0.022 Uiso calc R 1 1
C C17 0.86637(11) 1.08631(11) 0.16485(8) 0.01558(18) Uani d . 1 1
H H17A 0.9378 1.0824 0.2256 0.019 Uiso calc R 1 1
C C18 0.92757(11) 1.19104(11) 0.10206(9) 0.01707(19) Uani d . 1 1
H H18A 0.8960 1.2766 0.1209 0.020 Uiso calc R 1 1
H H18B 1.0280 1.2159 0.1198 0.020 Uiso calc R 1 1
C C19 0.87065(10) 1.10600(11) -0.02133(9) 0.01479(18) Uani d . 1 1
C C20 0.74267(11) 1.12033(11) 0.21187(9) 0.01539(18) Uani d . 1 1
C C21 0.74268(11) 1.14552(12) 0.32750(9) 0.0183(2) Uani d . 1 1
H H21A 0.8178 1.1375 0.3762 0.022 Uiso calc R 1 1
C C22 0.63167(12) 1.18269(12) 0.37163(9) 0.0207(2) Uani d . 1 1
H H22A 0.6310 1.1975 0.4487 0.025 Uiso calc R 1 1
C C23 0.52321(11) 1.19689(12) 0.29813(10) 0.0206(2) Uani d . 1 1
C C24 0.51718(12) 1.17086(12) 0.18210(10) 0.0211(2) Uani d . 1 1
H H24A 0.4418 1.1796 0.1342 0.025 Uiso calc R 1 1
C C25 0.62721(11) 1.13136(12) 0.13951(9) 0.0185(2) Uani d . 1 1
H H25A 0.6247 1.1118 0.0616 0.022 Uiso calc R 1 1
C C26 0.87168(10) 1.16138(11) -0.11947(9) 0.01481(18) Uani d . 1 1
C C27 0.92096(11) 1.30626(11) -0.10361(9) 0.01704(19) Uani d . 1 1
H H27A 0.9579 1.3672 -0.0303 0.020 Uiso calc R 1 1
C C28 0.91544(12) 1.36053(12) -0.19632(10) 0.0193(2) Uani d . 1 1
H H28A 0.9478 1.4570 -0.1860 0.023 Uiso calc R 1 1
C C29 0.86081(11) 1.26735(12) -0.30369(9) 0.0193(2) Uani d . 1 1
C C30 0.81118(12) 1.12320(12) -0.32338(9) 0.0197(2) Uani d . 1 1
H H30A 0.7745 1.0632 -0.3971 0.024 Uiso calc R 1 1
C C31 0.81755(11) 1.07049(12) -0.23047(9) 0.01756(19) Uani d . 1 1
H H31A 0.7856 0.9737 -0.2419 0.021 Uiso calc R 1 1

loop_
_atom_site_aniso_label
_atom_site_aniso_U_11
_atom_site_aniso_U_22
_atom_site_aniso_U_33
_atom_site_aniso_U_12
_atom_site_aniso_U_13
_atom_site_aniso_U_23
F1 0.0612(6) 0.0311(4) 0.0157(3) 0.0003(4) -0.0045(3) 0.0118(3)
F2 0.0366(4) 0.0216(4) 0.0209(3) 0.0025(3) 0.0030(3) -0.0020(3)
F3 0.0246(3) 0.0301(4) 0.0304(4) 0.0098(3) 0.0107(3) 0.0046(3)
F4 0.0355(4) 0.0302(4) 0.0214(3) 0.0086(3) 0.0041(3) 0.0180(3)
N1 0.0177(4) 0.0148(4) 0.0152(4) 0.0044(3) 0.0035(3) 0.0072(3)
N2 0.0183(4) 0.0132(4) 0.0158(4) 0.0036(3) 0.0034(3) 0.0059(3)
N3 0.0254(4) 0.0127(4) 0.0124(4) 0.0038(3) 0.0040(3) 0.0057(3)
N4 0.0196(4) 0.0151(4) 0.0140(4) 0.0047(3) 0.0043(3) 0.0071(3)
C1 0.0418(7) 0.0163(5) 0.0174(5) -0.0014(5) -0.0033(5) 0.0078(4)
C2 0.0533(8) 0.0191(6) 0.0211(5) -0.0027(5) -0.0061(5) 0.0120(5)
C3 0.0329(6) 0.0258(6) 0.0155(5) 0.0014(5) -0.0011(4) 0.0105(4)
C4 0.0335(6) 0.0210(5) 0.0158(5) 0.0087(5) 0.0019(4) 0.0052(4)
C5 0.0294(5) 0.0178(5) 0.0173(5) 0.0081(4) 0.0037(4) 0.0071(4)
C6 0.0180(4) 0.0165(5) 0.0152(4) 0.0032(4) 0.0021(3) 0.0076(4)
C7 0.0158(4) 0.0154(5) 0.0161(4) 0.0046(3) 0.0035(3) 0.0078(4)
C8 0.0164(4) 0.0135(4) 0.0159(4) 0.0041(3) 0.0038(3) 0.0068(4)
C9 0.0143(4) 0.0142(4) 0.0168(4) 0.0042(3) 0.0031(3) 0.0064(4)
C10 0.0184(4) 0.0141(4) 0.0170(4) 0.0031(4) 0.0024(4) 0.0073(4)
C11 0.0161(4) 0.0138(4) 0.0162(4) 0.0045(3) 0.0034(3) 0.0053(4)
C12 0.0237(5) 0.0164(5) 0.0175(5) 0.0055(4) 0.0041(4) 0.0066(4)
C13 0.0277(5) 0.0209(5) 0.0169(5) 0.0066(4) 0.0037(4) 0.0051(4)
C14 0.0212(5) 0.0186(5) 0.0196(5) 0.0046(4) 0.0034(4) 0.0004(4)
C15 0.0209(5) 0.0153(5) 0.0248(5) 0.0035(4) 0.0055(4) 0.0060(4)
C16 0.0188(4) 0.0159(5) 0.0205(5) 0.0045(4) 0.0043(4) 0.0070(4)
C17 0.0194(4) 0.0132(4) 0.0129(4) 0.0024(4) 0.0016(3) 0.0042(3)
C18 0.0210(5) 0.0141(4) 0.0149(4) 0.0014(4) 0.0030(4) 0.0052(4)
C19 0.0169(4) 0.0140(4) 0.0142(4) 0.0033(3) 0.0033(3) 0.0060(4)
C20 0.0187(4) 0.0121(4) 0.0142(4) 0.0017(3) 0.0020(3) 0.0046(3)
C21 0.0213(5) 0.0188(5) 0.0143(4) 0.0041(4) 0.0025(4) 0.0052(4)
C22 0.0243(5) 0.0201(5) 0.0165(5) 0.0044(4) 0.0054(4) 0.0040(4)
C23 0.0197(5) 0.0167(5) 0.0245(5) 0.0040(4) 0.0065(4) 0.0042(4)
C24 0.0198(5) 0.0212(5) 0.0212(5) 0.0050(4) 0.0012(4) 0.0064(4)
C25 0.0220(5) 0.0181(5) 0.0145(4) 0.0037(4) 0.0020(4) 0.0056(4)
C26 0.0161(4) 0.0142(4) 0.0156(4) 0.0038(3) 0.0038(3) 0.0069(4)
C27 0.0193(4) 0.0156(5) 0.0172(4) 0.0035(4) 0.0037(4) 0.0073(4)
C28 0.0220(5) 0.0169(5) 0.0215(5) 0.0042(4) 0.0053(4) 0.0104(4)
C29 0.0208(5) 0.0235(5) 0.0188(5) 0.0076(4) 0.0046(4) 0.0138(4)
C30 0.0238(5) 0.0208(5) 0.0152(4) 0.0057(4) 0.0030(4) 0.0070(4)
C31 0.0209(5) 0.0158(5) 0.0164(4) 0.0040(4) 0.0038(4) 0.0061(4)

loop_
_atom_type_symbol
_atom_type_description
_atom_type_scat_dispersion_real
_atom_type_scat_dispersion_imag
_atom_type_scat_source
C C 0.0033 0.0016 'International Tables Vol C Tables 4.2.6.8 and 6.1.1.4'
H H 0.0000 0.0000 'International Tables Vol C Tables 4.2.6.8 and 6.1.1.4'
N N 0.0061 0.0033 'International Tables Vol C Tables 4.2.6.8 and 6.1.1.4'
F F 0.0171 0.0103 'International Tables Vol C Tables 4.2.6.8 and 6.1.1.4'

loop_
_geom_angle_atom_site_label_1
_geom_angle_atom_site_label_2
_geom_angle_atom_site_label_3
_geom_angle
C7 N1 C8 115.54(9)
C8 N2 C9 116.12(9)
C8 N3 N4 121.04(9)
C8 N3 C17 125.56(8)
N4 N3 C17 113.14(8)
C19 N4 N3 107.85(8)
C2 C1 C6 121.00(11)
C2 C1 H1A 119.5
C6 C1 H1A 119.5
C3 C2 C1 118.41(11)
C3 C2 H2A 120.8
C1 C2 H2A 120.8
F1 C3 C2 118.88(10)
F1 C3 C4 118.40(11)
C2 C3 C4 122.71(10)
C3 C4 C5 118.12(11)
C3 C4 H4A 120.9
C5 C4 H4A 120.9
C4 C5 C6 121.40(10)
C4 C5 H5A 119.3
C6 C5 H5A 119.3
C5 C6 C1 118.34(10)
C5 C6 C7 119.64(9)
C1 C6 C7 121.99(10)
N1 C7 C10 121.61(9)
N1 C7 C6 115.61(9)
C10 C7 C6 122.78(9)
N2 C8 N1 127.67(9)
N2 C8 N3 117.20(9)
N1 C8 N3 115.12(9)
N2 C9 C10 121.18(10)
N2 C9 C11 115.31(9)
C10 C9 C11 123.50(9)
C9 C10 C7 117.85(9)
C9 C10 H10A 121.1
C7 C10 H10A 121.1
C12 C11 C16 118.56(10)
C12 C11 C9 119.53(9)
C16 C11 C9 121.91(9)
C13 C12 C11 120.98(10)
C13 C12 H12A 119.5
C11 C12 H12A 119.5
C14 C13 C12 118.31(10)
C14 C13 H13A 120.8
C12 C13 H13A 120.8
F2 C14 C13 118.70(10)
F2 C14 C15 118.61(10)
C13 C14 C15 122.68(11)
C14 C15 C16 118.22(10)
C14 C15 H15A 120.9
C16 C15 H15A 120.9
C15 C16 C11 121.23(10)
C15 C16 H16A 119.4
C11 C16 H16A 119.4
N3 C17 C20 111.40(8)
N3 C17 C18 100.36(8)
C20 C17 C18 112.75(8)
N3 C17 H17A 110.6
C20 C17 H17A 110.6
C18 C17 H17A 110.6
C19 C18 C17 101.79(8)
C19 C18 H18A 111.4
C17 C18 H18A 111.4
C19 C18 H18B 111.4
C17 C18 H18B 111.4
H18A C18 H18B 109.3
N4 C19 C26 120.47(9)
N4 C19 C18 113.62(8)
C26 C19 C18 125.90(9)
C21 C20 C25 118.57(10)
C21 C20 C17 120.88(9)
C25 C20 C17 120.52(9)
C20 C21 C22 120.97(10)
C20 C21 H21A 119.5
C22 C21 H21A 119.5
C23 C22 C21 118.33(10)
C23 C22 H22A 120.8
C21 C22 H22A 120.8
F3 C23 C22 118.54(10)
F3 C23 C24 118.54(10)
C22 C23 C24 122.93(11)
C23 C24 C25 117.86(10)
C23 C24 H24A 121.1
C25 C24 H24A 121.1
C24 C25 C20 121.28(10)
C24 C25 H25A 119.4
C20 C25 H25A 119.4
C27 C26 C31 119.09(9)
C27 C26 C19 120.48(9)
C31 C26 C19 120.37(9)
C28 C27 C26 120.75(10)
C28 C27 H27A 119.6
C26 C27 H27A 119.6
C29 C28 C27 118.12(10)
C29 C28 H28A 120.9
C27 C28 H28A 120.9
F4 C29 C28 118.58(10)
F4 C29 C30 118.33(10)
C28 C29 C30 123.09(10)
C29 C30 C31 118.24(10)
C29 C30 H30A 120.9
C31 C30 H30A 120.9
C30 C31 C26 120.72(10)
C30 C31 H31A 119.6
C26 C31 H31A 119.6

loop_
_geom_bond_atom_site_label_1
_geom_bond_atom_site_label_2
_geom_bond_distance
F1 C3 1.3582(12)
F2 C14 1.3561(13)
F3 C23 1.3577(13)
F4 C29 1.3538(11)
N1 C7 1.3429(13)
N1 C8 1.3445(12)
N2 C8 1.3386(14)
N2 C9 1.3428(13)
N3 C8 1.3712(13)
N3 N4 1.3798(11)
N3 C17 1.4777(14)
N4 C19 1.2929(13)
C1 C2 1.3909(16)
C1 C6 1.3980(15)
C1 H1A 0.9300
C2 C3 1.3738(19)
C2 H2A 0.9300
C3 C4 1.3784(17)
C4 C5 1.3886(15)
C4 H4A 0.9300
C5 C6 1.3938(16)
C5 H5A 0.9300
C6 C7 1.4861(14)
C7 C10 1.3975(15)
C9 C10 1.3964(13)
C9 C11 1.4842(15)
C10 H10A 0.9300
C11 C12 1.4008(14)
C11 C16 1.4013(14)
C12 C13 1.3898(16)
C12 H12A 0.9300
C13 C14 1.3822(16)
C13 H13A 0.9300
C14 C15 1.3844(16)
C15 C16 1.3852(16)
C15 H15A 0.9300
C16 H16A 0.9300
C17 C20 1.5193(15)
C17 C18 1.5458(14)
C17 H17A 0.9800
C18 C19 1.5090(14)
C18 H18A 0.9700
C18 H18B 0.9700
C19 C26 1.4625(13)
C20 C21 1.3897(14)
C20 C25 1.4076(14)
C21 C22 1.3955(16)
C21 H21A 0.9300
C22 C23 1.3769(16)
C22 H22A 0.9300
C23 C24 1.3839(16)
C24 C25 1.3864(16)
C24 H24A 0.9300
C25 H25A 0.9300
C26 C27 1.3966(14)
C26 C31 1.4015(15)
C27 C28 1.3921(14)
C27 H27A 0.9300
C28 C29 1.3763(16)
C28 H28A 0.9300
C29 C30 1.3824(16)
C30 C31 1.3848(14)
C30 H30A 0.9300
C31 H31A 0.9300

loop_
_geom_hbond_atom_site_label_D
_geom_hbond_atom_site_label_H
_geom_hbond_atom_site_label_A
_geom_hbond_site_symmetry_A
_geom_hbond_distance_DH
_geom_hbond_distance_HA
_geom_hbond_distance_DA
_geom_hbond_angle_DHA
_geom_hbond_publ_flag
C2 H2A F4 1_546 0.9300 2.4300 3.2759(16) 151.00 yes
C31 H31A F3 2_675 0.9300 2.5300 3.3208(14) 143.00 yes
C1 H1A Cg5 1_545 0.9300 2.98 3.7144(14) 137 yes
C15 H15A Cg5 2_665 0.9300 2.74 3.6459(13) 166 yes

loop_
_geom_torsion_atom_site_label_1
_geom_torsion_atom_site_label_2
_geom_torsion_atom_site_label_3
_geom_torsion_atom_site_label_4
_geom_torsion
C8 N3 N4 C19 -175.75(9)
C17 N3 N4 C19 9.72(12)
C6 C1 C2 C3 0.5(2)
C1 C2 C3 F1 179.84(13)
C1 C2 C3 C4 -1.1(2)
F1 C3 C4 C5 179.83(11)
C2 C3 C4 C5 0.8(2)
C3 C4 C5 C6 0.17(19)
C4 C5 C6 C1 -0.74(18)
C4 C5 C6 C7 -178.88(10)
C2 C1 C6 C5 0.4(2)
C2 C1 C6 C7 178.49(12)
C8 N1 C7 C10 -1.71(14)
C8 N1 C7 C6 177.45(9)
C5 C6 C7 N1 7.77(14)
C1 C6 C7 N1 -170.30(11)
C5 C6 C7 C10 -173.07(10)
C1 C6 C7 C10 8.86(17)
C9 N2 C8 N1 -0.24(16)
C9 N2 C8 N3 178.53(9)
C7 N1 C8 N2 1.70(15)
C7 N1 C8 N3 -177.10(9)
N4 N3 C8 N2 -3.49(14)
C17 N3 C8 N2 170.33(9)
N4 N3 C8 N1 175.44(9)
C17 N3 C8 N1 -10.74(15)
C8 N2 C9 C10 -1.20(14)
C8 N2 C9 C11 178.28(9)
N2 C9 C10 C7 1.11(15)
C11 C9 C10 C7 -178.34(9)
N1 C7 C10 C9 0.45(15)
C6 C7 C10 C9 -178.66(9)
N2 C9 C11 C12 2.11(14)
C10 C9 C11 C12 -178.42(10)
N2 C9 C11 C16 -178.03(9)
C10 C9 C11 C16 1.44(16)
C16 C11 C12 C13 0.02(16)
C9 C11 C12 C13 179.89(10)
C11 C12 C13 C14 -0.74(17)
C12 C13 C14 F2 -178.73(10)
C12 C13 C14 C15 0.93(18)
F2 C14 C15 C16 179.29(10)
C13 C14 C15 C16 -0.36(17)
C14 C15 C16 C11 -0.41(16)
C12 C11 C16 C15 0.57(16)
C9 C11 C16 C15 -179.29(10)
C8 N3 C17 C20 -71.63(12)
N4 N3 C17 C20 102.61(9)
C8 N3 C17 C18 168.78(10)
N4 N3 C17 C18 -16.98(11)
N3 C17 C18 C19 16.42(10)
C20 C17 C18 C19 -102.19(10)
N3 N4 C19 C26 -177.14(9)
N3 N4 C19 C18 2.85(12)
C17 C18 C19 N4 -13.07(12)
C17 C18 C19 C26 166.92(10)
N3 C17 C20 C21 125.54(10)
C18 C17 C20 C21 -122.51(10)
N3 C17 C20 C25 -56.48(12)
C18 C17 C20 C25 55.47(13)
C25 C20 C21 C22 -0.77(16)
C17 C20 C21 C22 177.25(10)
C20 C21 C22 C23 -1.41(17)
C21 C22 C23 F3 -177.53(10)
C21 C22 C23 C24 2.47(18)
F3 C23 C24 C25 178.77(10)
C22 C23 C24 C25 -1.23(18)
C23 C24 C25 C20 -1.09(17)
C21 C20 C25 C24 2.06(16)
C17 C20 C25 C24 -175.97(10)
N4 C19 C26 C27 175.99(10)
C18 C19 C26 C27 -4.00(16)
N4 C19 C26 C31 -1.19(15)
C18 C19 C26 C31 178.82(10)
C31 C26 C27 C28 0.63(16)
C19 C26 C27 C28 -176.58(10)
C26 C27 C28 C29 -0.32(16)
C27 C28 C29 F4 179.78(10)
C27 C28 C29 C30 0.15(17)
F4 C29 C30 C31 -179.93(10)
C28 C29 C30 C31 -0.31(17)
C29 C30 C31 C26 0.62(16)
C27 C26 C31 C30 -0.79(16)
C19 C26 C31 C30 176.43(10)
